data_7202305
loop_
_publ_author_name
'Adams, Christopher J.'
'Kurawa, Mukhtar A.'
'Lusi, Matteo'
'Orpen, A. Guy'

_publ_section_title
;
 Solid state synthesis of coordination compounds from basic metal salts
;
_journal_issue 12
_journal_name_full CrystEngComm
_journal_page_first 1790
_journal_paper_doi 10.1039/b809950b
_journal_volume 10
_journal_year 2008
_chemical_formula_sum 'C6 H10 Cl4 N4 Zn'
_chemical_formula_weight 345.35
_chemical_name_systematic
;
?
;
_space_group_IT_number 14
_symmetry_cell_setting monoclinic
_symmetry_space_group_name_Hall '-P 2ybc'
_symmetry_space_group_name_H-M 'P 1 21/c 1'
_atom_sites_solution_hydrogens geom
_atom_sites_solution_primary direct
_atom_sites_solution_secondary difmap
_audit_creation_method SHELXL-97
_cell_angle_alpha 90.00
_cell_angle_beta 93.434(5)
_cell_angle_gamma 90.00
_cell_formula_units_Z 4
_cell_length_a 7.5859(19)
_cell_length_b 13.524(3)
_cell_length_c 12.804(3)
_cell_measurement_reflns_used 1521
_cell_measurement_temperature 100(2)
_cell_measurement_theta_max 27.48
_cell_measurement_theta_min 2.91
_cell_volume 1311.2(5)
_computing_cell_refinement 'SAINT (Bruker, 2001)'
_computing_data_collection 'SMART (Bruker, 2001)'
_computing_data_reduction 'SHELXTL (Bruker, 2001)'
_computing_molecular_graphics 'SHELXTL (Bruker, 2001)'
_computing_publication_material 'SHELXTL (Bruker, 2001)'
_computing_structure_refinement 'SHELXL-97 (Sheldrick, 1997)'
_computing_structure_solution 'SHELXS-97 (Sheldrick, 1990)'
_diffrn_ambient_temperature 100(2)
_diffrn_measured_fraction_theta_full 0.996
_diffrn_measured_fraction_theta_max 0.996
_diffrn_measurement_device_type 'CCD area detector'
_diffrn_measurement_method 'phi and omega scans'
_diffrn_radiation_monochromator graphite
_diffrn_radiation_source 'fine-focus sealed tube'
_diffrn_radiation_type MoK\a
_diffrn_radiation_wavelength 0.71073
_diffrn_reflns_av_R_equivalents 0.1255
_diffrn_reflns_av_sigmaI/netI 0.1171
_diffrn_reflns_limit_h_max 9
_diffrn_reflns_limit_h_min -9
_diffrn_reflns_limit_k_max 17
_diffrn_reflns_limit_k_min -17
_diffrn_reflns_limit_l_max 16
_diffrn_reflns_limit_l_min -16
_diffrn_reflns_number 13753
_diffrn_reflns_theta_full 27.49
_diffrn_reflns_theta_max 27.49
_diffrn_reflns_theta_min 2.19
_diffrn_standards_decay_% 0
_exptl_absorpt_coefficient_mu 2.662
_exptl_absorpt_correction_T_max 0.77
_exptl_absorpt_correction_T_min 0.5844
_exptl_absorpt_correction_type multi-scan
_exptl_absorpt_process_details sadabs
_exptl_crystal_colour colourless
_exptl_crystal_density_diffrn 1.750
_exptl_crystal_density_meas ?
_exptl_crystal_density_method .
_exptl_crystal_description block
_exptl_crystal_F_000 688
_exptl_crystal_size_max 0.30
_exptl_crystal_size_mid 0.20
_exptl_crystal_size_min 0.10
_refine_diff_density_max 0.466
_refine_diff_density_min -0.456
_refine_diff_density_rms 0.117
_refine_ls_extinction_method none
_refine_ls_goodness_of_fit_ref 0.972
_refine_ls_hydrogen_treatment constr
_refine_ls_matrix_type full
_refine_ls_number_parameters 136
_refine_ls_number_reflns 3002
_refine_ls_number_restraints 0
_refine_ls_restrained_S_all 0.972
_refine_ls_R_factor_all 0.1332
_refine_ls_R_factor_gt 0.0496
_refine_ls_shift/su_max 0.000
_refine_ls_shift/su_mean 0.000
_refine_ls_structure_factor_coef Fsqd
_refine_ls_weighting_details 'calc w=1/[\s^2^(Fo^2^)+(0.0225P)^2^+0.0000P] where P=(Fo^2^+2Fc^2^)/3'
_refine_ls_weighting_scheme calc
_refine_ls_wR_factor_gt 0.0802
_refine_ls_wR_factor_ref 0.1006
_reflns_number_gt 1594
_reflns_number_total 3002
_reflns_threshold_expression >2sigma(I)
_cod_data_source_file b809950b.txt
_cod_data_source_block 2LT
_cod_depositor_comments
;
The following automatic conversions were performed:
'_symmetry_cell_setting' value 'Monoclinic' changed to 'monoclinic'
according to '/home/saulius/struct/CIF-dictionaries/cif_core.dic'
dictionary named 'cif_core.dic' version 2.4.1 from 2010-06-29.

Automatic conversion script
Id: cif_fix_enum 1527 2010-12-29 10:47:43Z saulius 
;
_cod_original_cell_volume 1311.1(5)
_cod_original_sg_symbol_H-M P2(1)/c
_cod_database_code 7202305

loop_
_symmetry_equiv_pos_as_xyz
'x, y, z'
'-x, y+1/2, -z+1/2'
'-x, -y, -z'
'x, -y-1/2, z-1/2'

loop_
_atom_site_label
_atom_site_type_symbol
_atom_site_fract_x
_atom_site_fract_y
_atom_site_fract_z
_atom_site_U_iso_or_equiv
_atom_site_adp_type
_atom_site_occupancy
_atom_site_symmetry_multiplicity
_atom_site_calc_flag
_atom_site_refinement_flags
_atom_site_disorder_assembly
_atom_site_disorder_group
Zn1 Zn 0.25392(8) 0.24391(4) 0.26564(4) 0.02499(17) Uani 1 1 d . . .
Cl1 Cl 0.46997(17) 0.13923(9) 0.21817(9) 0.0326(3) Uani 1 1 d . . .
Cl2 Cl 0.38477(19) 0.34321(9) 0.38958(10) 0.0386(4) Uani 1 1 d . . .
Cl3 Cl 0.11794(18) 0.33454(9) 0.13774(9) 0.0342(3) Uani 1 1 d . . .
Cl4 Cl 0.03869(17) 0.14742(9) 0.33112(9) 0.0324(3) Uani 1 1 d . . .
N1 N 0.7661(6) 0.4493(3) 0.5378(3) 0.0375(12) Uani 1 1 d . . .
H1A H 0.7051 0.4862 0.5767 0.045 Uiso 1 1 calc R . .
N2 N 0.9246(6) 0.3315(3) 0.4877(3) 0.0375(12) Uani 1 1 d . . .
H2A H 0.9856 0.2779 0.4875 0.045 Uiso 1 1 calc R . .
N3 N 0.7191(6) 0.4698(3) 0.0851(5) 0.0545(15) Uani 1 1 d . . .
H3B H 0.7705 0.5182 0.1181 0.065 Uiso 1 1 calc R . .
N4 N 0.6274(6) 0.3731(3) -0.0360(3) 0.0396(12) Uani 1 1 d . . .
H4A H 0.6078 0.3467 -0.0967 0.048 Uiso 1 1 calc R . .
C1 C 0.8480(7) 0.3670(4) 0.5684(4) 0.0359(14) Uani 1 1 d . . .
H1B H 0.8506 0.3395 0.6350 0.043 Uiso 1 1 calc R . .
C2 C 0.7930(7) 0.4662(4) 0.4362(4) 0.0353(14) Uani 1 1 d . . .
H2B H 0.7500 0.5194 0.3963 0.042 Uiso 1 1 calc R . .
C3 C 0.8928(7) 0.3926(4) 0.4037(4) 0.0369(14) Uani 1 1 d . . .
H3A H 0.9328 0.3845 0.3371 0.044 Uiso 1 1 calc R . .
C4 C 0.5688(7) 0.3390(4) 0.0542(4) 0.0302(13) Uani 1 1 d . . .
H4B H 0.5000 0.2828 0.0620 0.036 Uiso 1 1 calc R . .
C5 C 0.7204(8) 0.4542(5) -0.0153(5) 0.0495(18) Uani 1 1 d . . .
H5A H 0.7763 0.4929 -0.0635 0.059 Uiso 1 1 calc R . .
C6 C 0.6256(9) 0.3988(5) 0.1291(5) 0.0535(17) Uani 1 1 d . . .
H6A H 0.6048 0.3931 0.1997 0.064 Uiso 1 1 calc R . .

loop_
_atom_site_aniso_label
_atom_site_aniso_U_11
_atom_site_aniso_U_22
_atom_site_aniso_U_33
_atom_site_aniso_U_23
_atom_site_aniso_U_13
_atom_site_aniso_U_12
Zn1 0.0270(3) 0.0224(3) 0.0258(3) 0.0002(3) 0.0035(2) -0.0001(3)
Cl1 0.0346(8) 0.0320(7) 0.0320(7) -0.0036(6) 0.0080(6) 0.0056(6)
Cl2 0.0410(9) 0.0317(8) 0.0422(8) -0.0124(6) -0.0041(6) 0.0017(7)
Cl3 0.0347(8) 0.0297(8) 0.0376(8) 0.0096(6) -0.0030(6) -0.0027(6)
Cl4 0.0299(8) 0.0302(7) 0.0377(8) 0.0075(6) 0.0071(6) -0.0009(6)
N1 0.030(3) 0.040(3) 0.044(3) -0.015(2) 0.006(2) 0.002(2)
N2 0.034(3) 0.031(3) 0.048(3) 0.001(2) 0.003(2) 0.006(2)
N3 0.037(4) 0.029(3) 0.096(5) -0.029(3) -0.013(3) -0.002(2)
N4 0.043(3) 0.042(3) 0.034(3) -0.004(2) 0.004(2) 0.002(3)
C1 0.036(4) 0.035(3) 0.037(3) 0.004(3) 0.004(3) -0.005(3)
C2 0.025(3) 0.033(3) 0.046(4) 0.009(3) -0.010(3) 0.001(3)
C3 0.036(4) 0.047(4) 0.027(3) 0.000(3) 0.000(3) 0.004(3)
C4 0.036(4) 0.023(3) 0.032(3) 0.001(2) 0.006(3) -0.007(3)
C5 0.038(4) 0.035(4) 0.079(5) 0.019(3) 0.031(4) 0.005(3)
C6 0.057(5) 0.058(4) 0.044(4) 0.002(3) -0.005(3) 0.004(4)

loop_
_atom_type_symbol
_atom_type_description
_atom_type_scat_dispersion_real
_atom_type_scat_dispersion_imag
_atom_type_scat_source
C C 0.0033 0.0016 'International Tables Vol C Tables 4.2.6.8 and 6.1.1.4'
H H 0.0000 0.0000 'International Tables Vol C Tables 4.2.6.8 and 6.1.1.4'
N N 0.0061 0.0033 'International Tables Vol C Tables 4.2.6.8 and 6.1.1.4'
Cl Cl 0.1484 0.1585 'International Tables Vol C Tables 4.2.6.8 and 6.1.1.4'
Zn Zn 0.2839 1.4301 'International Tables Vol C Tables 4.2.6.8 and 6.1.1.4'

loop_
_geom_angle_atom_site_label_1
_geom_angle_atom_site_label_2
_geom_angle_atom_site_label_3
_geom_angle
_geom_angle_site_symmetry_1
_geom_angle_site_symmetry_3
_geom_angle_publ_flag
Cl3 Zn1 Cl2 110.52(5) . . ?
Cl3 Zn1 Cl1 116.83(5) . . ?
Cl2 Zn1 Cl1 105.30(6) . . ?
Cl3 Zn1 Cl4 105.77(6) . . ?
Cl2 Zn1 Cl4 111.98(5) . . ?
Cl1 Zn1 Cl4 106.51(5) . . ?
C1 N1 C2 109.5(5) . . ?
C1 N1 H1A 125.3 . . ?
C2 N1 H1A 125.3 . . ?
C1 N2 C3 109.5(5) . . ?
C1 N2 H2A 125.2 . . ?
C3 N2 H2A 125.2 . . ?
C5 N3 C6 109.5(5) . . ?
C5 N3 H3B 125.2 . . ?
C6 N3 H3B 125.2 . . ?
C5 N4 C4 108.2(5) . . ?
C5 N4 H4A 125.9 . . ?
C4 N4 H4A 125.9 . . ?
N2 C1 N1 107.4(5) . . ?
N2 C1 H1B 126.3 . . ?
N1 C1 H1B 126.3 . . ?
C3 C2 N1 107.2(5) . . ?
C3 C2 H2B 126.4 . . ?
N1 C2 H2B 126.4 . . ?
C2 C3 N2 106.5(5) . . ?
C2 C3 H3A 126.8 . . ?
N2 C3 H3A 126.8 . . ?
C6 C4 N4 107.8(5) . . ?
C6 C4 H4B 126.1 . . ?
N4 C4 H4B 126.1 . . ?
N3 C5 N4 107.2(5) . . ?
N3 C5 H5A 126.4 . . ?
N4 C5 H5A 126.4 . . ?
C4 C6 N3 107.2(5) . . ?
C4 C6 H6A 126.4 . . ?
N3 C6 H6A 126.4 . . ?

loop_
_geom_bond_atom_site_label_1
_geom_bond_atom_site_label_2
_geom_bond_distance
_geom_bond_site_symmetry_2
_geom_bond_publ_flag
Zn1 Cl3 2.2463(14) . ?
Zn1 Cl2 2.2623(14) . ?
Zn1 Cl1 2.2757(14) . ?
Zn1 Cl4 2.2881(14) . ?
N1 C1 1.322(6) . ?
N1 C2 1.348(6) . ?
N1 H1A 0.8600 . ?
N2 C1 1.306(6) . ?
N2 C3 1.366(6) . ?
N2 H2A 0.8600 . ?
N3 C5 1.304(7) . ?
N3 C6 1.338(7) . ?
N3 H3B 0.8600 . ?
N4 C5 1.322(7) . ?
N4 C4 1.344(6) . ?
N4 H4A 0.8600 . ?
C1 H1B 0.9300 . ?
C2 C3 1.331(7) . ?
C2 H2B 0.9300 . ?
C3 H3A 0.9300 . ?
C4 C6 1.307(7) . ?
C4 H4B 0.9300 . ?
C5 H5A 0.9300 . ?
C6 H6A 0.9300 . ?
